data_2001024
loop_
_publ_author_name
'Wawrzak, Z.'
'Griffin, J. F.'
'Strong, P. D.'
'Duax, W. L.'

_publ_section_title
;
 Structure of
 6-fluoro-1\b,2\b-methylene-3,20-dioxo-9\b,10\a-pregna-4,6-dien-17\a-yl
 acetate
;
_journal_issue 3
_journal_name_full 'Acta Crystallographica Section C'
_journal_page_first 570
_journal_page_last 572
_journal_paper_doi 10.1107/S0108270191010715
_journal_volume 48
_journal_year 1992
_chemical_formula_sum 'C24 H29 F O4'
_chemical_formula_weight 400.5
_symmetry_cell_setting orthorhombic
_symmetry_space_group_name_Hall 'P 2ac 2ab'
_symmetry_space_group_name_H-M 'P 21 21 21'
_cell_angle_alpha 90
_cell_angle_beta 90
_cell_angle_gamma 90
_cell_formula_units_Z 4
_cell_length_a 12.2070(10)
_cell_length_b 14.7150(10)
_cell_length_c 11.5720(10)
_cell_volume 2078.6(3)
_diffrn_radiation_type Cu
_diffrn_radiation_wavelength 1.5418
_exptl_absorpt_coefficient_mu 0.762
_exptl_crystal_density_diffrn 1.28
_exptl_crystal_F_000 856
_cod_data_source_file cr0365.cif
_cod_data_source_block cr0365_structure_1_of_1
_cod_original_cell_volume 2078.7(5)
_cod_original_formula_sum 'C24 H29 F1 O4'
_cod_database_code 2001024

loop_
_atom_site_label
_atom_site_fract_x
_atom_site_fract_y
_atom_site_fract_z
_atom_site_U_iso_or_equiv
C(1) .8334(2) .01650(10) .2161(2) .0520(10)
C(2) .9393(2) .0583(2) .2597(2) .0580(10)
C(3) 1.0113(2) .0037(2) .3332(2) .0560(10)
C(4) .9878(2) -.0938(2) .3403(2) .0560(10)
C(5) .8931(2) -.13090(10) .3034(2) .0470(10)
C(6) .8760(2) -.2285(2) .3103(2) .0560(10)
C(7) .7978(2) -.27400(10) .2575(2) .0570(10)
C(8) .7113(2) -.22900(10) .1871(2) .0470(10)
C(9) .73970(10) -.12860(10) .1591(2) .0420(10)
C(10) .79560(10) -.07600(10) .2602(2) .0420(10)
C(11) .6418(2) -.07930(10) .1011(2) .0460(10)
C(12) .5268(2) -.09680(10) .1513(2) .0450(10)
C(13) .5055(2) -.19910(10) .1643(2) .0440(10)
C(14) .5968(2) -.23940(10) .2404(2) .0440(10)
C(15) .5563(2) -.33520(10) .2696(3) .0630(10)
C(16) .4313(2) -.3224(2) .2838(3) .0620(10)
C(17) .4024(2) -.22710(10) .2368(2) .0480(10)
C(18) .4974(2) -.2441(2) .0443(2) .0600(10)
C(19) .7216(2) -.0592(2) .3664(2) .0500(10)
C(20) .2961(2) -.2246(2) .1655(2) .0560(10)
C(21) .2462(2) -.1329(2) .1410(3) .0700(10)
C(22) .3071(2) -.1625(2) .3998(2) .0620(10)
C(23) .3065(2) -.0832(2) .4785(2) .0790(10)
C(1B) .9258(2) .0270(2) .1348(2) .0660(10)
F(6) .95280(10) -.27340(10) .3735(2) .0810(10)
O(3) 1.08920(10) .03730(10) .3840(2) .0770(10)
O(17A) .39530(10) -.16050(10) .32930(10) .0510(10)
O(20) .2594(2) -.29250(10) .1227(2) .0750(10)
O(22) .2381(2) -.2206(2) .3937(2) .0850(10)
H(1A) .7778(16) .0627(15) .2052(18) ?
H(2A) .9436(18) .1211(13) .2730(19) ?
H(4) 1.0383(19) -.1313(15) .3762(19) ?
H(7) .7965(18) -.3395(15) .2601(19) ?
H(8B) .7125(16) -.2619(13) .1152(17) ?
H(9B) .7979(15) -.1296(12) .0942(17) ?
H(11A) .6557(16) -.0141(14) .1044(19) ?
H(11B) .6404(16) -.1002(13) .0211(18) ?
H(12A) .5159(16) -.0710(15) .2283(17) ?
H(12B) .4731(17) -.0733(15) .0926(18) ?
H(14A) .5929(14) -.2030(11) .3086(14) ?
H(15A) .5911(19) -.3567(16) .344(2) ?
H(15B) .5698(18) -.3780(13) .2099(19) ?
H(16A) .4144(19) -.3190(16) .3672(18) ?
H(16B) .3893(19) -.3720(15) .231(2) ?
H(18A) .568(2) -.2371(16) -.001(2) ?
H(18B) .475(2) -.3086(18) .056(2) ?
H(18C) .443(3) -.2114(17) -.006(2) ?
H(19A) .6571(15) -.0266(14) .336(2) ?
H(19B) .7052(17) -.1161(14) .408(2) ?
H(19C) .7612(17) -.0194(13) .4238(19) ?
H(21A) .229(3) -.126(2) .071(4) ?
H(21B) .265(2) -.0864(17) .200(2) ?
H(21C) .173(3) -.149(2) .171(3) ?
H(23A) .301(2) -.033(2) .431(3) ?
H(23B) .253(3) -.094(2) .533(3) ?
H(23C) .372(2) -.0721(19) .523(3) ?
H(1BA) .9632(18) -.0306(15) .1157(19) ?
H(1BB) .926(2) .0677(18) .063(3) ?

loop_
_geom_bond_atom_site_label_1
_geom_bond_atom_site_label_2
_geom_bond_distance
C(1) C(2) 1.518(3)
C(1) C(10) 1.525(3)
C(1) C(1B) 1.476(3)
C(2) C(3) 1.464(3)
C(2) C(1B) 1.526(4)
C(3) C(4) 1.465(3)
C(3) O(3) 1.223(3)
C(4) C(5) 1.348(3)
C(5) C(6) 1.454(3)
C(5) C(10) 1.523(3)
C(6) C(7) 1.316(3)
C(6) F(6) 1.360(3)
C(7) C(8) 1.489(3)
C(8) C(9) 1.552(3)
C(8) C(14) 1.536(3)
C(9) C(10) 1.560(3)
C(9) C(11) 1.551(3)
C(10) C(19) 1.546(3)
C(11) C(12) 1.540(3)
C(12) C(13) 1.535(3)
C(13) C(14) 1.540(3)
C(13) C(17) 1.568(3)
C(13) C(18) 1.541(3)
C(14) C(15) 1.531(3)
C(15) C(16) 1.546(4)
C(16) C(17) 1.545(3)
C(17) C(20) 1.538(3)
C(17) O(17A) 1.454(3)
C(20) C(21) 1.508(4)
C(20) O(20) 1.201(3)
C(22) C(23) 1.481(4)
C(22) O(17A) 1.351(3)
C(22) O(22) 1.202(3)
